data_2231623
loop_
_publ_author_name
'Wang, Xiang-hui'
'Lin, Qiang'
'Yang, Jian-xin'

_publ_section_title
;
 Isopropyl 3-oxo-2,3-dihydro-1,2-benzothiazole-2-carboxylate
;
_journal_coeditor_code LX2199
_journal_issue 9
_journal_name_full 'Acta Crystallographica Section E'
_journal_page_first o2477
_journal_paper_doi 10.1107/S1600536811034209
_journal_volume 67
_journal_year 2011
_chemical_formula_iupac 'C11 H11 N O3 S'
_chemical_formula_moiety 'C11 H11 N O3 S'
_chemical_formula_sum 'C11 H11 N O3 S'
_chemical_formula_weight 237.27
_chemical_name_systematic
;
Isopropyl 3-oxo-2,3-dihydro-1,2-benzothiazole-2-carboxylate
;
_space_group_IT_number 19
_symmetry_cell_setting orthorhombic
_symmetry_space_group_name_Hall 'P 2ac 2ab'
_symmetry_space_group_name_H-M 'P 21 21 21'
_atom_sites_solution_hydrogens difmap
_atom_sites_solution_primary direct
_atom_sites_solution_secondary difmap
_audit_creation_method SHELXL-97
_cell_angle_alpha 90.00
_cell_angle_beta 90.00
_cell_angle_gamma 90.00
_cell_formula_units_Z 4
_cell_length_a 4.6218(19)
_cell_length_b 11.621(5)
_cell_length_c 20.510(9)
_cell_measurement_reflns_used 3268
_cell_measurement_temperature 153(2)
_cell_measurement_theta_max 29.122
_cell_measurement_theta_min 2.649
_cell_volume 1101.6(8)
_computing_cell_refinement 'CrystalClear (Rigaku, 2008)'
_computing_data_collection 'CrystalClear (Rigaku, 2008)'
_computing_data_reduction 'CrystalClear (Rigaku, 2008)'
_computing_molecular_graphics 'SHELXTL (Sheldrick, 2008)'
_computing_publication_material 'SHELXTL (Sheldrick, 2008) and publCIF (Westrip, 2010)'
_computing_structure_refinement 'SHELXL97 (Sheldrick, 1997)'
_computing_structure_solution 'SHELXS97 (Sheldrick, 1990)'
_diffrn_ambient_temperature 153(2)
_diffrn_detector_area_resol_mean 28.5714
_diffrn_measured_fraction_theta_full 0.996
_diffrn_measured_fraction_theta_max 0.996
_diffrn_measurement_device_type AFC10/Saturn724+
_diffrn_measurement_method 'phi and omega scans'
_diffrn_radiation_monochromator graphite
_diffrn_radiation_source 'Rotating Anode'
_diffrn_radiation_type MoK\a
_diffrn_radiation_wavelength 0.71073
_diffrn_reflns_av_R_equivalents 0.0445
_diffrn_reflns_av_sigmaI/netI 0.0572
_diffrn_reflns_limit_h_max 6
_diffrn_reflns_limit_h_min -6
_diffrn_reflns_limit_k_max 15
_diffrn_reflns_limit_k_min -14
_diffrn_reflns_limit_l_max 26
_diffrn_reflns_limit_l_min -28
_diffrn_reflns_number 9436
_diffrn_reflns_theta_full 29.08
_diffrn_reflns_theta_max 29.08
_diffrn_reflns_theta_min 3.46
_diffrn_standards_decay_% 0
_diffrn_standards_interval_count 0
_diffrn_standards_interval_time 0
_diffrn_standards_number 0
_exptl_absorpt_coefficient_mu 0.284
_exptl_absorpt_correction_T_max 0.9804
_exptl_absorpt_correction_T_min 0.8298
_exptl_absorpt_correction_type multi-scan
_exptl_absorpt_process_details '(ABSCOR; Higashi, 1995)'
_exptl_crystal_colour Colorless
_exptl_crystal_density_diffrn 1.431
_exptl_crystal_density_method 'not measured'
_exptl_crystal_description Prism
_exptl_crystal_F_000 496
_exptl_crystal_size_max 0.68
_exptl_crystal_size_mid 0.12
_exptl_crystal_size_min 0.07
_refine_diff_density_max 0.259
_refine_diff_density_min -0.217
_refine_ls_abs_structure_details 'Flack, (1983), 1150 Friedel pairs'
_refine_ls_abs_structure_Flack -0.02(8)
_refine_ls_extinction_method none
_refine_ls_goodness_of_fit_ref 1.001
_refine_ls_hydrogen_treatment constr
_refine_ls_matrix_type full
_refine_ls_number_parameters 147
_refine_ls_number_reflns 2897
_refine_ls_number_restraints 0
_refine_ls_restrained_S_all 1.001
_refine_ls_R_factor_all 0.0560
_refine_ls_R_factor_gt 0.0390
_refine_ls_shift/su_max 0.000
_refine_ls_shift/su_mean 0.000
_refine_ls_structure_factor_coef Fsqd
_refine_ls_weighting_details 'calc w=1/[\s^2^(Fo^2^)+(0.0289P)^2^+0.1160P] where P=(Fo^2^+2Fc^2^)/3'
_refine_ls_weighting_scheme calc
_refine_ls_wR_factor_gt 0.0715
_refine_ls_wR_factor_ref 0.0779
_reflns_number_gt 2245
_reflns_number_total 2897
_reflns_threshold_expression >2sigma(I)
_cod_data_source_file lx2199.cif
_cod_data_source_block I
_cod_database_code 2231623
_cod_database_fobs_code 2231623

loop_
_symmetry_equiv_pos_as_xyz
'x, y, z'
'-x+1/2, -y, z+1/2'
'-x, y+1/2, -z+1/2'
'x+1/2, -y+1/2, -z'

loop_
_atom_site_type_symbol
_atom_site_label
_atom_site_fract_x
_atom_site_fract_y
_atom_site_fract_z
_atom_site_U_iso_or_equiv
_atom_site_adp_type
_atom_site_calc_flag
_atom_site_refinement_flags
_atom_site_occupancy
_atom_site_symmetry_multiplicity
S S1 0.56113(12) 0.76406(4) 0.72970(2) 0.02649(13) Uani d . 1 2
O O1 0.3920(3) 0.45795(12) 0.67074(7) 0.0339(4) Uani d . 1 2
O O2 0.7876(3) 0.55858(12) 0.59264(7) 0.0289(3) Uani d . 1 2
O O3 0.9282(3) 0.73722(11) 0.62359(6) 0.0303(3) Uani d . 1 2
N N1 0.5743(4) 0.64449(13) 0.67914(8) 0.0231(4) Uani d . 1 2
C C1 0.3073(4) 0.69457(17) 0.77902(10) 0.0258(5) Uani d . 1 2
C C2 0.1822(4) 0.73839(18) 0.83559(10) 0.0285(5) Uani d . 1 2
H H2 0.2327 0.8124 0.8516 0.034 Uiso calc R 1 2
C C3 -0.0175(5) 0.67062(18) 0.86754(11) 0.0333(6) Uani d . 1 2
H H3 -0.1053 0.6986 0.9063 0.040 Uiso calc R 1 2
C C4 -0.0940(5) 0.56146(18) 0.84420(10) 0.0319(5) Uani d . 1 2
H H4 -0.2360 0.5175 0.8666 0.038 Uiso calc R 1 2
C C5 0.0350(5) 0.51759(17) 0.78915(10) 0.0283(5) Uani d . 1 2
H H5 -0.0128 0.4428 0.7738 0.034 Uiso calc R 1 2
C C6 0.2375(5) 0.58518(16) 0.75632(10) 0.0236(4) Uani d . 1 2
C C7 0.3987(4) 0.55027(18) 0.69814(10) 0.0246(4) Uani d . 1 2
C C8 0.7810(5) 0.65258(17) 0.62952(10) 0.0248(5) Uani d . 1 2
C C9 0.9960(4) 0.56000(18) 0.53842(10) 0.0293(5) Uani d . 1 2
H H9 1.1790 0.5981 0.5529 0.035 Uiso calc R 1 2
C C10 0.8682(6) 0.62614(19) 0.48198(11) 0.0400(6) Uani d . 1 2
H H10A 0.6858 0.5902 0.4687 0.048 Uiso calc R 1 2
H H10B 1.0041 0.6254 0.4453 0.048 Uiso calc R 1 2
H H10C 0.8318 0.7058 0.4954 0.048 Uiso calc R 1 2
C C11 1.0554(6) 0.43512(19) 0.52321(12) 0.0432(6) Uani d . 1 2
H H11A 1.1449 0.3982 0.5611 0.052 Uiso calc R 1 2
H H11B 1.1866 0.4299 0.4858 0.052 Uiso calc R 1 2
H H11C 0.8731 0.3961 0.5128 0.052 Uiso calc R 1 2

loop_
_atom_site_aniso_label
_atom_site_aniso_U_11
_atom_site_aniso_U_22
_atom_site_aniso_U_33
_atom_site_aniso_U_12
_atom_site_aniso_U_13
_atom_site_aniso_U_23
S1 0.0236(2) 0.0281(3) 0.0277(2) -0.0018(2) 0.0024(2) -0.0002(2)
O1 0.0339(9) 0.0294(8) 0.0386(9) -0.0041(7) 0.0053(8) -0.0039(7)
O2 0.0272(8) 0.0338(8) 0.0256(8) -0.0021(7) 0.0072(6) -0.0037(7)
O3 0.0312(8) 0.0314(8) 0.0284(7) -0.0096(8) 0.0033(7) -0.0001(6)
N1 0.0192(8) 0.0240(8) 0.0261(9) -0.0014(8) 0.0021(8) -0.0011(7)
C1 0.0184(10) 0.0304(11) 0.0286(11) 0.0032(8) -0.0010(9) 0.0056(9)
C2 0.0284(11) 0.0292(11) 0.0277(10) -0.0002(10) 0.0001(9) -0.0004(9)
C3 0.0330(14) 0.0401(13) 0.0267(11) 0.0055(10) 0.0060(9) 0.0043(9)
C4 0.0271(12) 0.0346(12) 0.0341(12) 0.0014(11) 0.0050(10) 0.0105(10)
C5 0.0234(11) 0.0239(11) 0.0376(12) 0.0004(9) -0.0024(10) 0.0040(9)
C6 0.0181(10) 0.0255(11) 0.0273(11) 0.0031(8) -0.0042(8) 0.0048(8)
C7 0.0172(10) 0.0290(11) 0.0275(10) -0.0003(9) -0.0023(9) 0.0047(8)
C8 0.0218(11) 0.0313(12) 0.0215(10) 0.0023(9) -0.0029(9) 0.0028(9)
C9 0.0262(13) 0.0373(12) 0.0244(10) -0.0021(10) 0.0055(9) -0.0009(9)
C10 0.0405(16) 0.0507(14) 0.0289(12) -0.0036(12) -0.0017(11) 0.0002(11)
C11 0.0464(15) 0.0454(13) 0.0377(13) 0.0011(14) 0.0115(13) -0.0039(11)

loop_
_atom_type_symbol
_atom_type_description
_atom_type_scat_dispersion_real
_atom_type_scat_dispersion_imag
_atom_type_scat_source
C C 0.0033 0.0016 'International Tables Vol C Tables 4.2.6.8 and 6.1.1.4'
H H 0.0000 0.0000 'International Tables Vol C Tables 4.2.6.8 and 6.1.1.4'
N N 0.0061 0.0033 'International Tables Vol C Tables 4.2.6.8 and 6.1.1.4'
O O 0.0106 0.0060 'International Tables Vol C Tables 4.2.6.8 and 6.1.1.4'
S S 0.1246 0.1234 'International Tables Vol C Tables 4.2.6.8 and 6.1.1.4'

loop_
_geom_angle_atom_site_label_1
_geom_angle_atom_site_label_2
_geom_angle_atom_site_label_3
_geom_angle
N1 S1 C1 89.97(9)
C8 O2 C9 115.85(16)
C8 N1 C7 130.00(17)
C8 N1 S1 113.89(13)
C7 N1 S1 115.74(14)
C6 C1 C2 121.1(2)
C6 C1 S1 112.58(15)
C2 C1 S1 126.31(17)
C3 C2 C1 117.7(2)
C3 C2 H2 121.1
C1 C2 H2 121.1
C2 C3 C4 121.6(2)
C2 C3 H3 119.2
C4 C3 H3 119.2
C5 C4 C3 120.5(2)
C5 C4 H4 119.8
C3 C4 H4 119.8
C4 C5 C6 118.6(2)
C4 C5 H5 120.7
C6 C5 H5 120.7
C1 C6 C5 120.5(2)
C1 C6 C7 114.09(18)
C5 C6 C7 125.36(18)
O1 C7 N1 124.83(19)
O1 C7 C6 127.63(19)
N1 C7 C6 107.53(17)
O3 C8 O2 127.0(2)
O3 C8 N1 121.00(19)
O2 C8 N1 112.00(17)
O2 C9 C11 105.33(17)
O2 C9 C10 109.20(17)
C11 C9 C10 113.71(19)
O2 C9 H9 109.5
C11 C9 H9 109.5
C10 C9 H9 109.5
C9 C10 H10A 109.5
C9 C10 H10B 109.5
H10A C10 H10B 109.5
C9 C10 H10C 109.5
H10A C10 H10C 109.5
H10B C10 H10C 109.5
C9 C11 H11A 109.5
C9 C11 H11B 109.5
H11A C11 H11B 109.5
C9 C11 H11C 109.5
H11A C11 H11C 109.5
H11B C11 H11C 109.5

loop_
_geom_bond_atom_site_label_1
_geom_bond_atom_site_label_2
_geom_bond_distance
S1 N1 1.7349(17)
S1 C1 1.747(2)
O1 C7 1.212(2)
O2 C8 1.329(2)
O2 C9 1.472(2)
O3 C8 1.202(2)
N1 C8 1.399(3)
N1 C7 1.418(3)
C1 C6 1.392(3)
C1 C2 1.393(3)
C2 C3 1.379(3)
C2 H2 0.9500
C3 C4 1.401(3)
C3 H3 0.9500
C4 C5 1.375(3)
C4 H4 0.9500
C5 C6 1.395(3)
C5 H5 0.9500
C6 C7 1.464(3)
C9 C11 1.509(3)
C9 C10 1.510(3)
C9 H9 1.0000
C10 H10A 0.9800
C10 H10B 0.9800
C10 H10C 0.9800
C11 H11A 0.9800
C11 H11B 0.9800
C11 H11C 0.9800

loop_
_geom_hbond_atom_site_label_D
_geom_hbond_atom_site_label_H
_geom_hbond_atom_site_label_A
_geom_hbond_site_symmetry_A
_geom_hbond_distance_DH
_geom_hbond_distance_HA
_geom_hbond_distance_DA
_geom_hbond_angle_DHA
C2 H2 O1 3_656 0.95 2.47 3.225(3) 136.9

loop_
_geom_torsion_atom_site_label_1
_geom_torsion_atom_site_label_2
_geom_torsion_atom_site_label_3
_geom_torsion_atom_site_label_4
_geom_torsion
C1 S1 N1 C8 -175.20(15)
C1 S1 N1 C7 -1.47(16)
N1 S1 C1 C6 -0.54(15)
N1 S1 C1 C2 178.93(19)
C6 C1 C2 C3 -1.3(3)
S1 C1 C2 C3 179.25(17)
C1 C2 C3 C4 -0.2(3)
C2 C3 C4 C5 1.6(3)
C3 C4 C5 C6 -1.6(3)
C2 C1 C6 C5 1.4(3)
S1 C1 C6 C5 -179.12(16)
C2 C1 C6 C7 -177.15(18)
S1 C1 C6 C7 2.3(2)
C4 C5 C6 C1 0.1(3)
C4 C5 C6 C7 178.46(19)
C8 N1 C7 O1 -3.5(3)
S1 N1 C7 O1 -175.99(17)
C8 N1 C7 C6 175.40(19)
S1 N1 C7 C6 2.9(2)
C1 C6 C7 O1 175.6(2)
C5 C6 C7 O1 -2.9(3)
C1 C6 C7 N1 -3.3(2)
C5 C6 C7 N1 178.28(19)
C9 O2 C8 O3 -0.8(3)
C9 O2 C8 N1 179.12(16)
C7 N1 C8 O3 -173.8(2)
S1 N1 C8 O3 -1.2(3)
C7 N1 C8 O2 6.3(3)
S1 N1 C8 O2 178.90(13)
C8 O2 C9 C11 156.63(18)
C8 O2 C9 C10 -80.9(2)

loop_
_cod_related_entry_id
_cod_related_entry_database
_cod_related_entry_code
1 ChemSpider 30656961
